data_4087636
loop_
_publ_author_name
'Wang, Xinke'
'Brosmer, Jonathan L.'
'Thevenon, Arnaud'
'Diaconescu, Paula L.'

_publ_section_title
;
 Highly Active Yttrium Catalysts for the Ring-Opening Polymerization of
 \e-Caprolactone and \d-Valerolactone
;
_journal_issue 19
_journal_name_full Organometallics
_journal_page_first 4700
_journal_paper_doi 10.1021/acs.organomet.5b00442
_journal_volume 34
_journal_year 2015
_chemical_formula_sum 'C48 H70 Fe K O4 S2 Y'
_chemical_formula_weight 959.02
_space_group_IT_number 20
_space_group_name_Hall 'C 2c 2'
_space_group_name_H-M_alt 'C 2 2 21'
_symmetry_cell_setting orthorhombic
_symmetry_space_group_name_H-M 'C 2 2 21'
_atom_sites_solution_hydrogens geom
_atom_sites_solution_primary direct
_atom_sites_solution_secondary difmap
_audit_creation_method SHELXL-97
_cell_angle_alpha 90.00
_cell_angle_beta 90.00
_cell_angle_gamma 90.00
_cell_formula_units_Z 4
_cell_length_a 16.145(5)
_cell_length_b 16.399(5)
_cell_length_c 18.230(6)
_cell_measurement_temperature 100(2)
_cell_volume 4827(3)
_computing_structure_refinement 'SHELXL-97 (Sheldrick, 1997)'
_computing_structure_solution 'SHELXS-97 (Sheldrick, 1990)'
_diffrn_ambient_temperature 100(2)
_diffrn_measured_fraction_theta_full 0.671
_diffrn_measured_fraction_theta_max 0.671
_diffrn_measurement_device_type 'Bruker APEX-II'
_diffrn_radiation_monochromator graphite
_diffrn_radiation_source 'fine-focus sealed tube'
_diffrn_radiation_type MoK\a
_diffrn_radiation_wavelength 0.71073
_diffrn_reflns_av_R_equivalents 0.0358
_diffrn_reflns_av_sigmaI/netI 0.0586
_diffrn_reflns_limit_h_max 19
_diffrn_reflns_limit_h_min -19
_diffrn_reflns_limit_k_max 19
_diffrn_reflns_limit_k_min -19
_diffrn_reflns_limit_l_max 21
_diffrn_reflns_limit_l_min -21
_diffrn_reflns_number 13283
_diffrn_reflns_theta_full 25.00
_diffrn_reflns_theta_max 25.00
_diffrn_reflns_theta_min 3.71
_exptl_absorpt_coefficient_mu 1.710
_exptl_absorpt_correction_T_max 0.7261
_exptl_absorpt_correction_T_min 0.6745
_exptl_absorpt_correction_type multi-scan
_exptl_absorpt_process_details 'Bruker AXS area detector scaling and absorption correction'
_exptl_crystal_density_diffrn 1.320
_exptl_crystal_density_method 'not measured'
_exptl_crystal_description block
_exptl_crystal_F_000 2024
_exptl_crystal_size_max 0.25
_exptl_crystal_size_mid 0.22
_exptl_crystal_size_min 0.20
_refine_diff_density_max 0.877
_refine_diff_density_min -0.671
_refine_diff_density_rms 0.090
_refine_ls_abs_structure_details 'Flack H D (1983), Acta Cryst. A39, 876-881'
_refine_ls_abs_structure_Flack 0.029(13)
_refine_ls_extinction_method none
_refine_ls_goodness_of_fit_ref 1.072
_refine_ls_hydrogen_treatment constr
_refine_ls_matrix_type full
_refine_ls_number_parameters 230
_refine_ls_number_reflns 2839
_refine_ls_number_restraints 0
_refine_ls_restrained_S_all 1.072
_refine_ls_R_factor_all 0.0603
_refine_ls_R_factor_gt 0.0569
_refine_ls_shift/su_max 0.000
_refine_ls_shift/su_mean 0.000
_refine_ls_structure_factor_coef Fsqd
_refine_ls_weighting_details 'calc w=1/[\s^2^(Fo^2^)+(0.0932P)^2^+14.9927P] where P=(Fo^2^+2Fc^2^)/3'
_refine_ls_weighting_scheme calc
_refine_ls_wR_factor_gt 0.1509
_refine_ls_wR_factor_ref 0.1524
_reflns_number_gt 2659
_reflns_number_total 2839
_reflns_threshold_expression >2sigma(I)
_cod_data_source_file om5b00442_si_002.cif
_cod_data_source_block pld1249sad
_cod_original_cell_volume 4826(3)
_cod_original_sg_symbol_H-M C2221
_cod_database_code 4087636

loop_
_symmetry_equiv_pos_as_xyz
'x, y, z'
'-x, -y, z+1/2'
'-x, y, -z+1/2'
'x, -y, -z'
'x+1/2, y+1/2, z'
'-x+1/2, -y+1/2, z+1/2'
'-x+1/2, y+1/2, -z+1/2'
'x+1/2, -y+1/2, -z'

loop_
_atom_site_label
_atom_site_type_symbol
_atom_site_fract_x
_atom_site_fract_y
_atom_site_fract_z
_atom_site_U_iso_or_equiv
_atom_site_adp_type
_atom_site_occupancy
_atom_site_symmetry_multiplicity
_atom_site_calc_flag
_atom_site_refinement_flags
K K 0.4533(2) 1.0483(2) 0.42271(19) 0.0317(8) Uani 0.50 1 d P
Y Y 0.5000 0.93625(5) 0.2500 0.0167(2) Uani 1 2 d S
Fe Fe 0.5000 0.62949(7) 0.2500 0.0265(4) Uani 1 2 d S
S S 0.41357(10) 0.79484(10) 0.17673(9) 0.0180(4) Uani 1 1 d .
O1 O 0.5716(3) 0.9103(3) 0.1506(3) 0.0171(10) Uani 1 1 d .
O2 O 0.5815(6) 1.0114(5) 0.3078(4) 0.0623(13) Uani 1 1 d .
C1 C 0.5830(5) 0.8645(4) 0.0912(4) 0.0198(15) Uani 1 1 d .
C2 C 0.5144(5) 0.8301(4) 0.0566(3) 0.0205(15) Uani 1 1 d .
C3 C 0.5249(4) 0.7738(5) -0.0026(4) 0.0252(16) Uani 1 1 d .
H3 H 0.4777 0.7480 -0.0234 0.030 Uiso 1 1 calc R
C4 C 0.6036(5) 0.7564(6) -0.0303(4) 0.0341(19) Uani 1 1 d .
C5 C 0.6685(5) 0.7987(6) 0.0014(5) 0.040(2) Uani 1 1 d .
H5 H 0.7217 0.7910 -0.0197 0.048 Uiso 1 1 calc R
C6 C 0.6639(5) 0.8507(5) 0.0600(4) 0.0279(17) Uani 1 1 d .
C7 C 0.4297(5) 0.8400(5) 0.0851(4) 0.0223(16) Uani 1 1 d .
H7A H 0.3904 0.8146 0.0502 0.027 Uiso 1 1 calc R
H7B H 0.4167 0.8990 0.0875 0.027 Uiso 1 1 calc R
C8 C 0.7412(5) 0.8859(5) 0.0971(4) 0.0264(16) Uani 1 1 d .
C14 C 0.5454(5) 0.6802(5) 0.1571(4) 0.0246(17) Uani 1 1 d .
H14 H 0.5919 0.7204 0.1541 0.030 Uiso 1 1 calc R
C15 C 0.5529(6) 0.5945(6) 0.1528(5) 0.037(2) Uani 1 1 d .
H15 H 0.6058 0.5634 0.1474 0.045 Uiso 1 1 calc R
C16 C 0.4727(6) 0.5598(5) 0.1603(5) 0.039(2) Uani 1 1 d .
H16 H 0.4596 0.5002 0.1609 0.047 Uiso 1 1 calc R
C17 C 0.4150(6) 0.6231(5) 0.1670(5) 0.0343(19) Uani 1 1 d .
H17 H 0.3537 0.6167 0.1729 0.041 Uiso 1 1 calc R
C18 C 0.4601(5) 0.6993(5) 0.1650(4) 0.0230(16) Uani 1 1 d .
C19 C 0.6407(8) 1.0667(8) 0.3265(7) 0.0623(13) Uani 1 1 d .
C20 C 0.6435(8) 1.1286(7) 0.2624(7) 0.0623(13) Uani 1 1 d .
H20A H 0.6772 1.1757 0.2766 0.093 Uiso 1 1 calc R
H20B H 0.5871 1.1467 0.2509 0.093 Uiso 1 1 calc R
H20C H 0.6679 1.1025 0.2191 0.093 Uiso 1 1 calc R
C21 C 0.7535(5) 0.8445(6) 0.1715(5) 0.0351(18) Uani 1 1 d .
H21A H 0.7647 0.7864 0.1641 0.053 Uiso 1 1 calc R
H21B H 0.7033 0.8510 0.2011 0.053 Uiso 1 1 calc R
H21C H 0.8004 0.8697 0.1970 0.053 Uiso 1 1 calc R
C22 C 0.7325(5) 0.9797(5) 0.1059(5) 0.035(2) Uani 1 1 d .
H22A H 0.7364 1.0058 0.0577 0.052 Uiso 1 1 calc R
H22B H 0.7769 1.0001 0.1376 0.052 Uiso 1 1 calc R
H22C H 0.6787 0.9924 0.1281 0.052 Uiso 1 1 calc R
C23 C 0.8189(5) 0.8715(6) 0.0510(6) 0.038(2) Uani 1 1 d .
H23A H 0.8173 0.9064 0.0074 0.057 Uiso 1 1 calc R
H23B H 0.8212 0.8142 0.0360 0.057 Uiso 1 1 calc R
H23C H 0.8681 0.8846 0.0802 0.057 Uiso 1 1 calc R
C24 C 0.6170(8) 0.6892(9) -0.0882(7) 0.070(2) Uani 1 1 d .
C25 C 0.6036(8) 0.6092(9) -0.0507(7) 0.070(2) Uani 1 1 d .
H25A H 0.5458 0.6052 -0.0348 0.105 Uiso 1 1 calc R
H25B H 0.6402 0.6054 -0.0079 0.105 Uiso 1 1 calc R
H25C H 0.6161 0.5647 -0.0848 0.105 Uiso 1 1 calc R
C26 C 0.6969(8) 0.6948(9) -0.1252(7) 0.070(2) Uani 1 1 d .
H26A H 0.7050 0.6465 -0.1560 0.105 Uiso 1 1 calc R
H26B H 0.7412 0.6977 -0.0885 0.105 Uiso 1 1 calc R
H26C H 0.6982 0.7439 -0.1558 0.105 Uiso 1 1 calc R
C27 C 0.5471(8) 0.6922(9) -0.1482(7) 0.070(2) Uani 1 1 d .
H27A H 0.5458 0.7465 -0.1706 0.105 Uiso 1 1 calc R
H27B H 0.4934 0.6807 -0.1253 0.105 Uiso 1 1 calc R
H27C H 0.5584 0.6512 -0.1860 0.105 Uiso 1 1 calc R
C28 C 0.6421(9) 1.1058(7) 0.3938(7) 0.0623(13) Uani 1 1 d .
H28A H 0.6959 1.1324 0.4007 0.075 Uiso 1 1 calc R
H28B H 0.6332 1.0659 0.4329 0.075 Uiso 1 1 calc R
H28C H 0.5981 1.1470 0.3953 0.075 Uiso 1 1 calc R
C29 C 0.7149(7) 1.0068(7) 0.3149(7) 0.0623(13) Uani 1 1 d .
H29A H 0.7224 0.9735 0.3591 0.093 Uiso 1 1 calc R
H29B H 0.7655 1.0381 0.3054 0.093 Uiso 1 1 calc R
H29C H 0.7034 0.9712 0.2729 0.093 Uiso 1 1 calc R

loop_
_atom_site_aniso_label
_atom_site_aniso_U_11
_atom_site_aniso_U_22
_atom_site_aniso_U_33
_atom_site_aniso_U_23
_atom_site_aniso_U_13
_atom_site_aniso_U_12
K 0.0300(18) 0.0311(17) 0.0339(17) -0.0140(14) 0.0102(15) -0.0079(14)
Y 0.0186(4) 0.0149(4) 0.0168(4) 0.000 0.0035(4) 0.000
Fe 0.0313(8) 0.0161(6) 0.0321(7) 0.000 -0.0082(9) 0.000
S 0.0131(7) 0.0197(8) 0.0212(7) -0.0016(7) -0.0005(6) -0.0002(6)
O1 0.012(2) 0.019(2) 0.020(2) 0.0004(18) -0.0021(17) 0.0027(17)
O2 0.077(3) 0.048(2) 0.062(3) 0.011(2) -0.021(2) -0.027(2)
C1 0.021(4) 0.018(3) 0.020(3) 0.001(3) -0.004(3) 0.001(3)
C2 0.022(4) 0.021(3) 0.019(3) 0.004(2) 0.003(3) -0.001(3)
C3 0.019(4) 0.032(4) 0.024(3) -0.009(3) -0.001(3) -0.008(3)
C4 0.028(5) 0.043(5) 0.031(4) -0.019(4) 0.011(3) -0.011(3)
C5 0.023(4) 0.058(6) 0.038(4) -0.023(5) 0.019(4) -0.013(4)
C6 0.025(4) 0.033(4) 0.026(4) -0.005(3) 0.003(3) -0.007(3)
C7 0.019(4) 0.028(4) 0.019(3) -0.003(3) -0.005(3) 0.010(3)
C8 0.026(4) 0.029(4) 0.024(4) -0.008(3) 0.000(3) -0.001(3)
C14 0.023(4) 0.023(4) 0.028(4) 0.000(3) -0.002(3) 0.007(3)
C15 0.042(6) 0.026(4) 0.044(5) -0.005(4) 0.009(4) 0.013(4)
C16 0.059(6) 0.018(4) 0.040(5) -0.009(3) -0.015(4) -0.010(3)
C17 0.033(5) 0.031(4) 0.038(5) 0.001(4) -0.010(4) -0.009(3)
C18 0.034(4) 0.012(3) 0.023(4) -0.006(3) -0.008(3) 0.001(3)
C19 0.077(3) 0.048(2) 0.062(3) 0.011(2) -0.021(2) -0.027(2)
C20 0.077(3) 0.048(2) 0.062(3) 0.011(2) -0.021(2) -0.027(2)
C21 0.020(4) 0.050(5) 0.036(4) -0.001(4) -0.008(3) 0.000(4)
C22 0.025(4) 0.034(4) 0.045(5) -0.021(4) 0.012(4) -0.014(3)
C23 0.009(4) 0.050(5) 0.055(6) -0.018(4) -0.003(4) -0.008(3)
C24 0.058(4) 0.085(4) 0.068(4) -0.054(4) 0.018(3) -0.016(3)
C25 0.058(4) 0.085(4) 0.068(4) -0.054(4) 0.018(3) -0.016(3)
C26 0.058(4) 0.085(4) 0.068(4) -0.054(4) 0.018(3) -0.016(3)
C27 0.058(4) 0.085(4) 0.068(4) -0.054(4) 0.018(3) -0.016(3)
C28 0.077(3) 0.048(2) 0.062(3) 0.011(2) -0.021(2) -0.027(2)
C29 0.077(3) 0.048(2) 0.062(3) 0.011(2) -0.021(2) -0.027(2)

loop_
_atom_type_symbol
_atom_type_description
_atom_type_scat_dispersion_real
_atom_type_scat_dispersion_imag
_atom_type_scat_source
C C 0.0033 0.0016 'International Tables Vol C Tables 4.2.6.8 and 6.1.1.4'
H H 0.0000 0.0000 'International Tables Vol C Tables 4.2.6.8 and 6.1.1.4'
O O 0.0106 0.0060 'International Tables Vol C Tables 4.2.6.8 and 6.1.1.4'
S S 0.1246 0.1234 'International Tables Vol C Tables 4.2.6.8 and 6.1.1.4'
Y Y -2.7962 3.5667 'International Tables Vol C Tables 4.2.6.8 and 6.1.1.4'
Fe Fe 0.3463 0.8444 'International Tables Vol C Tables 4.2.6.8 and 6.1.1.4'
K K 0.2009 0.2494 'International Tables Vol C Tables 4.2.6.8 and 6.1.1.4'

loop_
_geom_angle_atom_site_label_1
_geom_angle_atom_site_label_2
_geom_angle_atom_site_label_3
_geom_angle
_geom_angle_site_symmetry_1
_geom_angle_site_symmetry_3
O1 K O2 65.29(19) 3_655 .
O1 K C1 25.48(18) 3_655 3_655
O2 K C1 82.9(2) . 3_655
O1 K C2 160.1(2) 3_655 2_675
O2 K C2 123.1(2) . 2_675
C1 K C2 134.8(2) 3_655 2_675
O1 K K 91.20(18) 3_655 4_576
O2 K K 120.56(19) . 4_576
C1 K K 65.92(18) 3_655 4_576
C2 K K 68.92(16) 2_675 4_576
O1 K C3 174.0(2) 3_655 2_675
O2 K C3 113.5(2) . 2_675
C1 K C3 159.5(2) 3_655 2_675
C2 K C3 25.66(18) 2_675 2_675
K K C3 94.31(19) 4_576 2_675
O1 K C22 59.0(2) 3_655 3_655
O2 K C22 117.0(2) . 3_655
C1 K C22 58.1(2) 3_655 3_655
C2 K C22 119.4(2) 2_675 3_655
K K C22 88.28(16) 4_576 3_655
C3 K C22 118.7(2) 2_675 3_655
O1 K C1 141.0(2) 3_655 2_675
O2 K C1 145.4(2) . 2_675
C1 K C1 116.62(19) 3_655 2_675
C2 K C1 23.90(18) 2_675 2_675
K K C1 54.92(15) 4_576 2_675
C3 K C1 42.98(18) 2_675 2_675
C22 K C1 97.5(2) 3_655 2_675
O1 K C4 151.3(2) 3_655 2_675
O2 K C4 123.0(2) . 2_675
C1 K C4 151.7(2) 3_655 2_675
C2 K C4 43.30(18) 2_675 2_675
K K C4 103.85(19) 4_576 2_675
C3 K C4 23.91(19) 2_675 2_675
C22 K C4 96.7(2) 3_655 2_675
C1 K C4 49.08(18) 2_675 2_675
O1 K C5 137.1(2) 3_655 2_675
O2 K C5 144.9(2) . 2_675
C1 K C5 129.0(2) 3_655 2_675
C2 K C5 47.96(19) 2_675 2_675
K K C5 89.66(17) 4_576 2_675
C3 K C5 40.7(2) 2_675 2_675
C22 K C5 78.2(2) 3_655 2_675
C1 K C5 40.46(18) 2_675 2_675
C4 K C5 23.0(2) 2_675 2_675
O1 K C19 87.2(2) 3_655 .
O2 K C19 22.4(2) . .
C1 K C19 101.9(3) 3_655 .
C2 K C19 100.8(3) 2_675 .
K K C19 118.5(2) 4_576 .
C3 K C19 92.2(3) 2_675 .
C22 K C19 138.2(3) 3_655 .
C1 K C19 123.9(3) 2_675 .
C4 K C19 105.9(3) 2_675 .
C5 K C19 128.9(3) 2_675 .
O1 K Y 35.42(11) 3_655 .
O2 K Y 34.09(14) . .
C1 K Y 59.06(15) 3_655 .
C2 K Y 157.08(18) 2_675 .
K K Y 119.67(15) 4_576 .
C3 K Y 141.09(17) 2_675 .
C22 K Y 83.11(18) 3_655 .
C1 K Y 174.44(17) 2_675 .
C4 K Y 136.42(17) 2_675 .
C5 K Y 144.64(18) 2_675 .
C19 K Y 56.3(2) . .
O2 Y O2 107.7(5) . 3_655
O2 Y O1 101.5(3) . .
O2 Y O1 91.7(3) 3_655 .
O2 Y O1 91.7(3) . 3_655
O2 Y O1 101.5(3) 3_655 3_655
O1 Y O1 157.6(2) . 3_655
O2 Y S 165.5(3) . .
O2 Y S 86.5(2) 3_655 .
O1 Y S 74.27(13) . .
O1 Y S 88.46(12) 3_655 .
O2 Y S 86.5(2) . 3_655
O2 Y S 165.5(3) 3_655 3_655
O1 Y S 88.46(12) . 3_655
O1 Y S 74.27(13) 3_655 3_655
S Y S 79.58(7) . 3_655
O2 Y K 53.8(3) . .
O2 Y K 90.4(2) 3_655 .
O1 Y K 154.44(14) . .
O1 Y K 44.71(13) 3_655 .
S Y K 131.29(6) . .
S Y K 95.67(7) 3_655 .
O2 Y K 90.4(2) . 3_655
O2 Y K 53.8(3) 3_655 3_655
O1 Y K 44.71(13) . 3_655
O1 Y K 154.44(14) 3_655 3_655
S Y K 95.67(7) . 3_655
S Y K 131.29(6) 3_655 3_655
K Y K 120.83(12) . 3_655
C14 Fe C14 131.4(5) 3_655 .
C14 Fe C18 41.0(3) 3_655 3_655
C14 Fe C18 106.9(3) . 3_655
C14 Fe C18 106.9(3) 3_655 .
C14 Fe C18 41.0(3) . .
C18 Fe C18 111.4(4) 3_655 .
C14 Fe C16 145.2(4) 3_655 .
C14 Fe C16 68.8(4) . .
C18 Fe C16 173.8(4) 3_655 .
C18 Fe C16 68.7(3) . .
C14 Fe C16 68.8(4) 3_655 3_655
C14 Fe C16 145.2(4) . 3_655
C18 Fe C16 68.7(3) 3_655 3_655
C18 Fe C16 173.8(4) . 3_655
C16 Fe C16 111.9(5) . 3_655
C14 Fe C17 113.4(4) 3_655 .
C14 Fe C17 69.2(4) . .
C18 Fe C17 143.7(3) 3_655 .
C18 Fe C17 41.6(3) . .
C16 Fe C17 40.1(4) . .
C16 Fe C17 135.1(4) 3_655 .
C14 Fe C17 69.2(4) 3_655 3_655
C14 Fe C17 113.4(4) . 3_655
C18 Fe C17 41.6(3) 3_655 3_655
C18 Fe C17 143.7(3) . 3_655
C16 Fe C17 135.1(4) . 3_655
C16 Fe C17 40.1(4) 3_655 3_655
C17 Fe C17 174.1(5) . 3_655
C14 Fe C15 171.7(4) 3_655 .
C14 Fe C15 40.6(3) . .
C18 Fe C15 133.3(4) 3_655 .
C18 Fe C15 68.3(3) . .
C16 Fe C15 40.6(4) . .
C16 Fe C15 116.4(4) 3_655 .
C17 Fe C15 68.0(4) . .
C17 Fe C15 110.2(4) 3_655 .
C14 Fe C15 40.6(3) 3_655 3_655
C14 Fe C15 171.7(4) . 3_655
C18 Fe C15 68.3(3) 3_655 3_655
C18 Fe C15 133.3(4) . 3_655
C16 Fe C15 116.4(4) . 3_655
C16 Fe C15 40.6(4) 3_655 3_655
C17 Fe C15 110.2(4) . 3_655
C17 Fe C15 68.0(4) 3_655 3_655
C15 Fe C15 147.4(5) . 3_655
C18 S C7 100.9(4) . .
C18 S Y 122.9(3) . .
C7 S Y 91.5(3) . .
C1 O1 Y 148.8(5) . .
C1 O1 K 95.3(4) . 3_655
Y O1 K 99.87(18) . 3_655
C19 O2 Y 164.1(8) . .
C19 O2 K 100.1(8) . .
Y O2 K 92.1(3) . .
O1 C1 C2 119.2(7) . .
O1 C1 C6 122.3(7) . .
C2 C1 C6 118.5(6) . .
O1 C1 K 59.2(3) . 3_655
C2 C1 K 102.0(4) . 3_655
C6 C1 K 107.0(5) . 3_655
O1 C1 K 117.9(4) . 2_674
C2 C1 K 68.2(4) . 2_674
C6 C1 K 82.4(5) . 2_674
K C1 K 59.16(17) 3_655 2_674
C1 C2 C3 120.6(7) . .
C1 C2 C7 122.2(6) . .
C3 C2 C7 116.6(6) . .
C1 C2 K 87.9(4) . 2_674
C3 C2 K 78.9(4) . 2_674
C7 C2 K 110.6(4) . 2_674
C4 C3 C2 120.8(6) . .
C4 C3 K 86.2(5) . 2_674
C2 C3 K 75.5(4) . 2_674
C4 C3 H3 119.6 . .
C2 C3 H3 119.6 . .
K C3 H3 108.8 2_674 .
C5 C4 C3 115.8(7) . .
C5 C4 C24 122.6(8) . .
C3 C4 C24 121.4(8) . .
C5 C4 K 80.7(6) . 2_674
C3 C4 K 69.9(5) . 2_674
C24 C4 K 122.2(8) . 2_674
C6 C5 C4 126.7(8) . .
C6 C5 K 81.0(6) . 2_674
C4 C5 K 76.3(6) . 2_674
C6 C5 H5 116.6 . .
C4 C5 H5 116.6 . .
K C5 H5 116.0 2_674 .
C5 C6 C1 117.0(7) . .
C5 C6 C8 122.4(8) . .
C1 C6 C8 120.3(7) . .
C2 C7 S 114.0(5) . .
C2 C7 H7A 108.8 . .
S C7 H7A 108.8 . .
C2 C7 H7B 108.8 . .
S C7 H7B 108.8 . .
H7A C7 H7B 107.7 . .
C23 C8 C21 108.1(7) . .
C23 C8 C6 111.6(6) . .
C21 C8 C6 109.2(7) . .
C23 C8 C22 106.6(7) . .
C21 C8 C22 111.0(7) . .
C6 C8 C22 110.3(7) . .
C15 C14 C18 107.9(7) . .
C15 C14 Fe 70.6(5) . .
C18 C14 Fe 69.8(5) . .
C15 C14 H14 126.0 . .
C18 C14 H14 126.0 . .
Fe C14 H14 126.0 . .
C14 C15 C16 108.4(7) . .
C14 C15 Fe 68.8(5) . .
C16 C15 Fe 69.5(5) . .
C14 C15 H15 125.8 . .
C16 C15 H15 125.8 . .
Fe C15 H15 125.8 . .
C17 C16 C15 108.5(7) . .
C17 C16 Fe 70.0(5) . .
C15 C16 Fe 69.9(5) . .
C17 C16 H16 125.7 . .
C15 C16 H16 125.7 . .
Fe C16 H16 125.7 . .
C16 C17 C18 107.7(8) . .
C16 C17 Fe 69.9(5) . .
C18 C17 Fe 68.7(4) . .
C16 C17 H17 126.1 . .
C18 C17 H17 126.1 . .
Fe C17 H17 126.1 . .
C14 C18 C17 107.5(7) . .
C14 C18 S 128.7(6) . .
C17 C18 S 123.7(7) . .
C14 C18 Fe 69.2(5) . .
C17 C18 Fe 69.7(5) . .
S C18 Fe 123.2(4) . .
O2 C19 C28 122.8(12) . .
O2 C19 C20 105.6(9) . .
C28 C19 C20 111.3(11) . .
O2 C19 C29 94.9(10) . .
C28 C19 C29 113.5(11) . .
C20 C19 C29 106.7(11) . .
O2 C19 K 57.4(7) . .
C28 C19 K 67.1(8) . .
C20 C19 K 117.3(9) . .
C29 C19 K 132.4(7) . .
C19 C20 H20A 109.5 . .
C19 C20 H20B 109.5 . .
H20A C20 H20B 109.5 . .
C19 C20 H20C 109.5 . .
H20A C20 H20C 109.5 . .
H20B C20 H20C 109.5 . .
C8 C21 H21A 109.5 . .
C8 C21 H21B 109.5 . .
H21A C21 H21B 109.5 . .
C8 C21 H21C 109.5 . .
H21A C21 H21C 109.5 . .
H21B C21 H21C 109.5 . .
C8 C22 H22A 109.5 . .
C8 C22 H22B 109.5 . .
H22A C22 H22B 109.5 . .
C8 C22 H22C 109.5 . .
H22A C22 H22C 109.5 . .
H22B C22 H22C 109.5 . .
C8 C23 H23A 109.5 . .
C8 C23 H23B 109.5 . .
H23A C23 H23B 109.5 . .
C8 C23 H23C 109.5 . .
H23A C23 H23C 109.5 . .
H23B C23 H23C 109.5 . .
C26 C24 C25 113.2(13) . .
C26 C24 C4 113.3(10) . .
C25 C24 C4 107.1(10) . .
C26 C24 C27 108.2(11) . .
C25 C24 C27 103.9(11) . .
C4 C24 C27 110.7(10) . .
C24 C25 H25A 109.5 . .
C24 C25 H25B 109.5 . .
H25A C25 H25B 109.5 . .
C24 C25 H25C 109.5 . .
H25A C25 H25C 109.5 . .
H25B C25 H25C 109.5 . .
C24 C26 H26A 109.5 . .
C24 C26 H26B 109.5 . .
H26A C26 H26B 109.5 . .
C24 C26 H26C 109.5 . .
H26A C26 H26C 109.5 . .
H26B C26 H26C 109.5 . .
C24 C27 H27A 109.5 . .
C24 C27 H27B 109.5 . .
H27A C27 H27B 109.5 . .
C24 C27 H27C 109.5 . .
H27A C27 H27C 109.5 . .
H27B C27 H27C 109.5 . .
C19 C28 H28A 109.5 . .
C19 C28 H28B 109.5 . .
H28A C28 H28B 109.5 . .
C19 C28 H28C 109.5 . .
H28A C28 H28C 109.5 . .
H28B C28 H28C 109.5 . .
C19 C29 H29A 109.5 . .
C19 C29 H29B 109.5 . .
H29A C29 H29B 109.5 . .
C19 C29 H29C 109.5 . .
H29A C29 H29C 109.5 . .
H29B C29 H29C 109.5 . .

loop_
_geom_bond_atom_site_label_1
_geom_bond_atom_site_label_2
_geom_bond_distance
_geom_bond_site_symmetry_2
K O1 2.659(6) 3_655
K O2 3.006(10) .
K C1 3.082(8) 3_655
K C2 3.194(7) 2_675
K K 3.233(8) 4_576
K C3 3.238(8) 2_675
K C22 3.246(10) 3_655
K C1 3.438(8) 2_675
K C4 3.439(10) 2_675
K C5 3.494(12) 2_675
K C19 3.511(15) .
K Y 3.723(3) .
Y O2 2.088(7) .
Y O2 2.088(7) 3_655
Y O1 2.190(5) .
Y O1 2.190(5) 3_655
Y S 3.0180(18) .
Y S 3.0180(18) 3_655
Y K 3.723(3) 3_655
Fe C14 2.024(8) 3_655
Fe C14 2.024(8) .
Fe C18 2.032(7) 3_655
Fe C18 2.032(7) .
Fe C16 2.043(8) .
Fe C16 2.043(8) 3_655
Fe C17 2.045(9) .
Fe C17 2.045(9) 3_655
Fe C15 2.049(9) .
Fe C15 2.049(9) 3_655
S C18 1.750(8) .
S C7 1.846(8) .
O1 C1 1.332(9) .
O1 K 2.659(6) 3_655
O2 C19 1.362(13) .
C1 C2 1.394(10) .
C1 C6 1.444(11) .
C1 K 3.082(8) 3_655
C1 K 3.438(8) 2_674
C2 C3 1.429(10) .
C2 C7 1.472(10) .
C2 K 3.194(7) 2_674
C3 C4 1.397(11) .
C3 K 3.238(8) 2_674
C3 H3 0.9500 .
C4 C5 1.383(12) .
C4 C24 1.541(13) .
C4 K 3.439(10) 2_674
C5 C6 1.368(11) .
C5 K 3.494(12) 2_674
C5 H5 0.9500 .
C6 C8 1.532(11) .
C7 H7A 0.9900 .
C7 H7B 0.9900 .
C8 C23 1.528(11) .
C8 C21 1.530(12) .
C8 C22 1.552(11) .
C14 C15 1.414(12) .
C14 C18 1.421(11) .
C14 H14 1.0000 .
C15 C16 1.421(14) .
C15 H15 1.0000 .
C16 C17 1.400(14) .
C16 H16 1.0000 .
C17 C18 1.447(11) .
C17 H17 1.0000 .
C19 C28 1.385(19) .
C19 C20 1.548(15) .
C19 C29 1.56(2) .
C20 H20A 0.9800 .
C20 H20B 0.9800 .
C20 H20C 0.9800 .
C21 H21A 0.9800 .
C21 H21B 0.9800 .
C21 H21C 0.9800 .
C22 H22A 0.9800 .
C22 H22B 0.9800 .
C22 H22C 0.9800 .
C23 H23A 0.9800 .
C23 H23B 0.9800 .
C23 H23C 0.9800 .
C24 C26 1.458(16) .
C24 C25 1.50(2) .
C24 C27 1.572(19) .
C25 H25A 0.9800 .
C25 H25B 0.9800 .
C25 H25C 0.9800 .
C26 H26A 0.9800 .
C26 H26B 0.9800 .
C26 H26C 0.9800 .
C27 H27A 0.9800 .
C27 H27B 0.9800 .
C27 H27C 0.9800 .
C28 H28A 0.9800 .
C28 H28B 0.9800 .
C28 H28C 0.9800 .
C29 H29A 0.9800 .
C29 H29B 0.9800 .
C29 H29C 0.9800 .
